data_2215387
loop_
_publ_author_name
'Henryk Krawczyk'
'\/Lukasz Albrecht'
'Jakub Wojciechowski'
'Wojciech M. Wolf'

_publ_section_title
;<i>rac</i>-Diethyl
 [(1<i>S</i>,2<i>R</i>)-1-(4-bromophenyl)-6-hydroxy-3-oxo-2,3-dihydro-1<i>H</i>-benzo[<i>f</i>]chromen-2-yl]phosphonate
;
_journal_coeditor_code BT2512
_journal_issue 10
_journal_name_full 'Acta Crystallographica Section E'
_journal_page_first o4148
_journal_page_last o4148
_journal_paper_doi 10.1107/S1600536807045576
_journal_volume 63
_journal_year 2007
_chemical_formula_iupac 'C23 H22 Br O6 P'
_chemical_formula_moiety 'C23 H22 Br O6 P'
_chemical_formula_sum 'C23 H22 Br O6 P'
_chemical_formula_weight 505.29
_chemical_name_systematic
;
rac-Diethyl [(1S,2R)-1-(4-bromophenyl)-6-hydroxy-3-oxo-2,3-dihydro-1H-
benzo[f]chromen-2-yl]phosphonate
;
_space_group_IT_number 14
_space_group_name_Hall '-P 2yn'
_symmetry_cell_setting monoclinic
_symmetry_space_group_name_Hall '-P 2yn'
_symmetry_space_group_name_H-M 'P 1 21/n 1'
_atom_sites_solution_hydrogens geom
_atom_sites_solution_primary direct
_atom_sites_solution_secondary difmap
_audit_creation_method SHELXL97
_cell_angle_alpha 90.00
_cell_angle_beta 93.1840(10)
_cell_angle_gamma 90.00
_cell_formula_units_Z 4
_cell_length_a 12.8328(5)
_cell_length_b 11.7500(5)
_cell_length_c 15.8477(7)
_cell_measurement_reflns_used 7599
_cell_measurement_temperature 90(2)
_cell_measurement_theta_max 31.11
_cell_measurement_theta_min 2.19
_cell_volume 2385.91(17)
_computing_cell_refinement 'SAINT-Plus (Bruker, 2003)'
_computing_data_collection 'SMART (Bruker, 2003)'
_computing_data_reduction 'SAINT-Plus (Bruker, 2003)'
_computing_molecular_graphics 'SHELXTL (Bruker, 2003)'
_computing_publication_material 'SHELXTL (Bruker, 2003)'
_computing_structure_refinement 'SHELXTL (Bruker, 2003)'
_computing_structure_solution 'SHELXTL (Bruker, 2003)'
_diffrn_ambient_temperature 90(2)
_diffrn_measured_fraction_theta_full 0.983
_diffrn_measured_fraction_theta_max 0.983
_diffrn_measurement_device_type 'Bruker SMART APEX'
_diffrn_measurement_method \w
_diffrn_radiation_monochromator graphite
_diffrn_radiation_source 'fine-focus sealed tube'
_diffrn_radiation_type MoK\a
_diffrn_radiation_wavelength 0.71073
_diffrn_reflns_av_R_equivalents 0.0212
_diffrn_reflns_av_sigmaI/netI 0.0122
_diffrn_reflns_limit_h_max 17
_diffrn_reflns_limit_h_min -16
_diffrn_reflns_limit_k_max 15
_diffrn_reflns_limit_k_min -15
_diffrn_reflns_limit_l_max 20
_diffrn_reflns_limit_l_min -21
_diffrn_reflns_number 54317
_diffrn_reflns_theta_full 29.00
_diffrn_reflns_theta_max 29.00
_diffrn_reflns_theta_min 1.99
_diffrn_standards_decay_% 0
_diffrn_standards_number 0
_exptl_absorpt_coefficient_mu 1.825
_exptl_absorpt_correction_T_max 0.8386
_exptl_absorpt_correction_T_min 0.6969
_exptl_absorpt_correction_type multi-scan
_exptl_absorpt_process_details '(SHELXTL; Bruker, 2003)'
_exptl_crystal_colour colourless
_exptl_crystal_density_diffrn 1.407
_exptl_crystal_density_method 'not measured'
_exptl_crystal_description prism
_exptl_crystal_F_000 1032
_exptl_crystal_size_max 0.20
_exptl_crystal_size_mid 0.20
_exptl_crystal_size_min 0.10
_refine_diff_density_max 0.425
_refine_diff_density_min -0.382
_refine_ls_extinction_method none
_refine_ls_goodness_of_fit_ref 1.042
_refine_ls_hydrogen_treatment mixed
_refine_ls_matrix_type full
_refine_ls_number_parameters 341
_refine_ls_number_reflns 6239
_refine_ls_number_restraints 0
_refine_ls_restrained_S_all 1.042
_refine_ls_R_factor_all 0.0266
_refine_ls_R_factor_gt 0.0231
_refine_ls_shift/su_max 0.001
_refine_ls_shift/su_mean 0.000
_refine_ls_structure_factor_coef Fsqd
_refine_ls_weighting_details 'calc w = 1/[\s^2^(Fo^2^)+(0.0365P)^2^+0.8812P] where P=(Fo^2^+2Fc^2^)/3'
_refine_ls_weighting_scheme calc
_refine_ls_wR_factor_gt 0.0622
_refine_ls_wR_factor_ref 0.0641
_reflns_number_gt 5698
_reflns_number_total 6239
_reflns_threshold_expression I>2\s(I)
_cod_data_source_file bt2512.cif
_cod_data_source_block I
_cod_original_sg_symbol_H-M 'P 21/n'
_cod_database_code 2215387
_cod_database_fobs_code 2215387

loop_
_symmetry_equiv_pos_as_xyz
'x, y, z'
'-x+1/2, y+1/2, -z+1/2'
'-x, -y, -z'
'x-1/2, -y-1/2, z-1/2'

loop_
_atom_site_type_symbol
_atom_site_label
_atom_site_fract_x
_atom_site_fract_y
_atom_site_fract_z
_atom_site_U_iso_or_equiv
_atom_site_adp_type
_atom_site_calc_flag
_atom_site_refinement_flags
_atom_site_occupancy
_atom_site_disorder_assembly
_atom_site_disorder_group
Br Br 0.284650(10) -0.133212(11) 0.117426(9) 0.02620(5) Uani d . 1 . .
P P 0.67307(2) 0.19775(2) 0.525826(18) 0.01323(6) Uani d . 1 . .
O O1 0.44301(6) 0.30270(7) 0.45792(5) 0.01483(16) Uani d . 1 . .
O O2 0.40612(7) 0.14418(7) 0.52698(6) 0.01900(17) Uani d . 1 . .
O O3 0.71414(6) 0.08202(7) 0.56545(5) 0.01764(17) Uani d . 1 . .
O O4 0.64137(7) 0.28582(7) 0.58760(6) 0.02162(18) Uani d . 1 . .
O O5 0.76326(7) 0.23729(8) 0.46864(6) 0.02367(19) Uani d . 1 A .
O O6 0.51248(8) 0.64805(7) 0.31004(6) 0.02113(18) Uani d . 1 . .
H H6 0.4708(15) 0.6687(17) 0.3414(13) 0.037(5) Uiso d . 1 . .
C C1 0.46538(8) 0.19325(9) 0.48278(7) 0.0134(2) Uani d . 1 . .
C C2 0.56568(8) 0.14374(9) 0.45337(7) 0.0125(2) Uani d . 1 . .
H H21 0.5641(11) 0.0631(13) 0.4642(9) 0.013(3) Uiso d . 1 . .
C C3 0.57717(8) 0.16968(9) 0.35592(7) 0.0127(2) Uani d . 1 . .
H H31 0.6466(12) 0.1471(12) 0.3433(9) 0.015(3) Uiso d . 1 . .
C C4 0.56215(8) 0.29631(9) 0.34215(7) 0.0128(2) Uani d . 1 . .
C C5 0.60639(9) 0.35682(9) 0.27266(7) 0.0138(2) Uani d . 1 . .
C C6 0.58971(9) 0.47646(9) 0.26287(7) 0.0154(2) Uani d . 1 . .
C C7 0.52702(9) 0.53432(9) 0.32264(7) 0.0155(2) Uani d . 1 . .
C C8 0.48201(9) 0.47477(9) 0.38750(7) 0.0151(2) Uani d . 1 . .
H H81 0.4406(13) 0.5087(15) 0.4253(11) 0.029(4) Uiso d . 1 . .
C C9 0.50004(9) 0.35658(9) 0.39486(7) 0.0130(2) Uani d . 1 . .
C C10 0.66465(9) 0.29916(10) 0.21058(8) 0.0185(2) Uani d . 1 . .
H H101 0.6760(12) 0.2190(14) 0.2166(10) 0.023(4) Uiso d . 1 . .
C C11 0.70274(10) 0.35731(11) 0.14187(8) 0.0223(3) Uani d . 1 . .
H H111 0.7417(14) 0.3187(16) 0.1015(11) 0.031(4) Uiso d . 1 . .
C C12 0.68582(10) 0.47584(11) 0.13268(8) 0.0230(3) Uani d . 1 . .
H H121 0.7108(13) 0.5141(15) 0.0840(11) 0.030(4) Uiso d . 1 . .
C C13 0.63152(10) 0.53456(11) 0.19212(8) 0.0198(2) Uani d . 1 . .
H H131 0.6213(14) 0.6112(16) 0.1843(11) 0.029(4) Uiso d . 1 . .
C C14 0.50280(8) 0.09639(9) 0.29837(7) 0.0132(2) Uani d . 1 . .
C C15 0.52697(9) -0.01874(10) 0.28509(7) 0.0174(2) Uani d . 1 . .
H H151 0.5900(13) -0.0521(14) 0.3119(11) 0.028(4) Uiso d . 1 . .
C C16 0.46203(10) -0.08798(10) 0.23236(8) 0.0192(2) Uani d . 1 . .
H H161 0.4786(13) -0.1668(15) 0.2241(11) 0.029(4) Uiso d . 1 . .
C C17 0.37239(9) -0.04082(10) 0.19235(8) 0.0182(2) Uani d . 1 . .
C C18 0.34500(9) 0.07230(10) 0.20549(8) 0.0200(2) Uani d . 1 . .
H H181 0.2817(15) 0.1014(16) 0.1791(11) 0.034(5) Uiso d . 1 . .
C C19 0.41108(9) 0.14036(10) 0.25875(8) 0.0177(2) Uani d . 1 . .
H H191 0.3946(12) 0.2175(14) 0.2675(10) 0.024(4) Uiso d . 1 . .
C C20 0.80761(10) 0.07514(11) 0.62439(8) 0.0232(2) Uani d . 1 . .
H H201 0.7904 0.0994 0.6818 0.028 Uiso calc R 1 . .
H H202 0.8638 0.1248 0.6049 0.028 Uiso calc R 1 . .
C C21 0.84199(12) -0.04818(12) 0.62500(10) 0.0307(3) Uani d . 1 . .
H H211 0.7840 -0.0967 0.6406 0.046 Uiso calc R 1 . .
H H212 0.9011 -0.0582 0.6662 0.046 Uiso calc R 1 . .
H H213 0.8631 -0.0695 0.5686 0.046 Uiso calc R 1 . .
C C22 0.79348(14) 0.35651(15) 0.45674(12) 0.0447(5) Uani d . 1 . .
H H221 0.7280 0.3974 0.4403 0.054 Uiso calc PR 0.175(5) A 1
H H222 0.8161 0.3849 0.5137 0.054 Uiso calc PR 0.175(5) A 1
H H223 0.7798 0.3683 0.3966 0.054 Uiso d PR 0.825(5) A 2
H H224 0.7522 0.4054 0.4912 0.054 Uiso d PR 0.825(5) A 2
C C23A 0.8601(7) 0.3928(8) 0.4080(6) 0.035(3) Uani d P 0.175(5) A 1
H H231 0.9277 0.3568 0.4224 0.052 Uiso calc PR 0.175(5) A 1
H H232 0.8668 0.4755 0.4142 0.052 Uiso calc PR 0.175(5) A 1
H H233 0.8378 0.3743 0.3494 0.052 Uiso calc PR 0.175(5) A 1
C C23B 0.91138(16) 0.3623(2) 0.47651(14) 0.0459(7) Uani d P 0.825(5) A 2
H H234 0.9462 0.3051 0.4429 0.069 Uiso calc PR 0.825(5) A 2
H H235 0.9266 0.3473 0.5368 0.069 Uiso calc PR 0.825(5) A 2
H H236 0.9369 0.4383 0.4625 0.069 Uiso calc PR 0.825(5) A 2

loop_
_atom_site_aniso_label
_atom_site_aniso_U_11
_atom_site_aniso_U_22
_atom_site_aniso_U_33
_atom_site_aniso_U_12
_atom_site_aniso_U_13
_atom_site_aniso_U_23
Br 0.02545(7) 0.01887(7) 0.03304(9) -0.00433(4) -0.00962(5) -0.00515(5)
P 0.01309(12) 0.01055(12) 0.01589(14) 0.00006(9) -0.00051(10) -0.00060(10)
O1 0.0152(4) 0.0130(4) 0.0168(4) 0.0027(3) 0.0054(3) 0.0036(3)
O2 0.0181(4) 0.0180(4) 0.0214(4) -0.0010(3) 0.0058(3) 0.0047(3)
O3 0.0168(4) 0.0131(4) 0.0222(4) 0.0020(3) -0.0059(3) -0.0002(3)
O4 0.0215(4) 0.0166(4) 0.0263(5) 0.0036(3) -0.0034(3) -0.0081(3)
O5 0.0178(4) 0.0275(5) 0.0259(5) -0.0091(3) 0.0025(3) 0.0021(4)
O6 0.0292(5) 0.0105(4) 0.0240(5) 0.0015(3) 0.0038(4) 0.0033(3)
C1 0.0140(5) 0.0131(5) 0.0131(5) 0.0006(4) -0.0003(4) 0.0002(4)
C2 0.0125(5) 0.0103(5) 0.0147(5) 0.0002(4) 0.0001(4) 0.0003(4)
C3 0.0133(5) 0.0111(5) 0.0139(5) 0.0009(4) 0.0022(4) -0.0003(4)
C4 0.0134(5) 0.0109(5) 0.0142(5) -0.0003(4) 0.0011(4) 0.0004(4)
C5 0.0132(5) 0.0145(5) 0.0138(5) -0.0024(4) 0.0018(4) -0.0003(4)
C6 0.0165(5) 0.0149(5) 0.0149(5) -0.0033(4) 0.0007(4) 0.0010(4)
C7 0.0184(5) 0.0110(5) 0.0168(5) -0.0008(4) -0.0014(4) 0.0009(4)
C8 0.0179(5) 0.0128(5) 0.0148(5) 0.0027(4) 0.0018(4) -0.0010(4)
C9 0.0143(5) 0.0125(5) 0.0124(5) -0.0006(4) 0.0014(4) 0.0020(4)
C10 0.0177(5) 0.0185(5) 0.0200(6) -0.0014(4) 0.0061(4) -0.0021(4)
C11 0.0206(6) 0.0277(6) 0.0195(6) -0.0056(5) 0.0078(5) -0.0031(5)
C12 0.0238(6) 0.0273(6) 0.0185(6) -0.0106(5) 0.0053(5) 0.0029(5)
C13 0.0223(6) 0.0181(6) 0.0191(6) -0.0061(4) 0.0012(4) 0.0043(4)
C14 0.0154(5) 0.0119(5) 0.0123(5) -0.0004(4) 0.0014(4) 0.0000(4)
C15 0.0196(5) 0.0134(5) 0.0188(5) 0.0030(4) -0.0029(4) -0.0007(4)
C16 0.0240(6) 0.0118(5) 0.0216(6) 0.0011(4) -0.0014(5) -0.0008(4)
C17 0.0197(5) 0.0152(5) 0.0193(6) -0.0042(4) -0.0026(4) -0.0014(4)
C18 0.0173(5) 0.0180(5) 0.0241(6) 0.0018(4) -0.0044(5) -0.0003(4)
C19 0.0181(5) 0.0129(5) 0.0218(6) 0.0025(4) -0.0014(4) -0.0012(4)
C20 0.0201(5) 0.0240(6) 0.0243(6) 0.0013(5) -0.0098(5) -0.0001(5)
C21 0.0297(7) 0.0297(7) 0.0316(7) 0.0116(6) -0.0093(6) 0.0027(6)
C22 0.0430(9) 0.0416(9) 0.0475(10) -0.0302(7) -0.0147(8) 0.0203(7)
C23A 0.028(4) 0.042(5) 0.035(5) -0.020(4) 0.011(3) 0.001(4)
C23B 0.0330(10) 0.0670(16) 0.0380(12) -0.0320(10) 0.0053(8) -0.0058(10)

loop_
_atom_type_symbol
_atom_type_description
_atom_type_scat_dispersion_real
_atom_type_scat_dispersion_imag
_atom_type_scat_source
C C 0.0033 0.0016 'International Tables Vol C Tables 4.2.6.8 and 6.1.1.4'
H H 0.0000 0.0000 'International Tables Vol C Tables 4.2.6.8 and 6.1.1.4'
O O 0.0106 0.0060 'International Tables Vol C Tables 4.2.6.8 and 6.1.1.4'
P P 0.1023 0.0942 'International Tables Vol C Tables 4.2.6.8 and 6.1.1.4'
Br Br -0.2901 2.4595 'International Tables Vol C Tables 4.2.6.8 and 6.1.1.4'

loop_
_geom_angle_atom_site_label_1
_geom_angle_atom_site_label_2
_geom_angle_atom_site_label_3
_geom_angle
_geom_angle_publ_flag
O4 P O3 115.66(5) y
O4 P O5 113.99(5) y
O3 P O5 104.07(5) y
O4 P C2 114.94(5) y
O3 P C2 99.90(5) y
O5 P C2 106.75(5) y
C1 O1 C9 120.84(8) ?
C20 O3 P 122.65(8) ?
C22 O5 P 124.17(11) ?
C7 O6 H6 107.5(15) ?
O2 C1 O1 119.06(10) ?
O2 C1 C2 124.74(10) ?
O1 C1 C2 116.19(9) ?
C1 C2 C3 110.67(9) ?
C1 C2 P 107.08(7) ?
C3 C2 P 115.46(7) ?
C1 C2 H21 107.3(8) ?
C3 C2 H21 111.4(8) ?
P C2 H21 104.4(9) ?
C4 C3 C14 113.13(9) ?
C4 C3 C2 108.09(9) ?
C14 C3 C2 112.29(9) ?
C4 C3 H31 110.7(8) ?
C14 C3 H31 105.8(9) ?
C2 C3 H31 106.7(9) ?
C9 C4 C5 118.06(10) ?
C9 C4 C3 119.30(9) ?
C5 C4 C3 122.56(9) ?
C6 C5 C10 118.01(10) ?
C6 C5 C4 120.09(10) ?
C10 C5 C4 121.87(10) ?
C5 C6 C13 119.37(10) ?
C5 C6 C7 118.47(10) ?
C13 C6 C7 122.10(10) ?
O6 C7 C8 122.75(10) ?
O6 C7 C6 116.21(10) ?
C8 C7 C6 121.00(10) ?
C7 C8 C9 118.79(10) ?
C7 C8 H81 122.9(11) ?
C9 C8 H81 118.3(11) ?
C4 C9 C8 123.49(10) ?
C4 C9 O1 122.29(9) ?
C8 C9 O1 114.09(9) ?
C11 C10 C5 121.38(11) ?
C11 C10 H101 120.1(9) ?
C5 C10 H101 118.5(9) ?
C10 C11 C12 120.21(11) ?
C10 C11 H111 120.8(11) ?
C12 C11 H111 118.9(11) ?
C13 C12 C11 119.98(11) ?
C13 C12 H121 120.9(10) ?
C11 C12 H121 119.1(10) ?
C12 C13 C6 121.04(11) ?
C12 C13 H131 118.1(11) ?
C6 C13 H131 120.9(11) ?
C19 C14 C15 118.31(10) ?
C19 C14 C3 122.33(10) ?
C15 C14 C3 119.36(10) ?
C16 C15 C14 121.13(11) ?
C16 C15 H151 118.5(10) ?
C14 C15 H151 120.4(10) ?
C17 C16 C15 119.09(10) ?
C17 C16 H161 120.3(10) ?
C15 C16 H161 120.7(10) ?
C18 C17 C16 121.24(11) ?
C18 C17 Br 119.10(9) ?
C16 C17 Br 119.66(9) ?
C17 C18 C19 118.80(11) ?
C17 C18 H181 119.4(11) ?
C19 C18 H181 121.8(11) ?
C14 C19 C18 121.39(10) ?
C14 C19 H191 118.5(10) ?
C18 C19 H191 120.1(10) ?
O3 C20 C21 106.36(10) ?
O3 C20 H201 110.5 ?
C21 C20 H201 110.5 ?
O3 C20 H202 110.5 ?
C21 C20 H202 110.5 ?
H201 C20 H202 108.6 ?
C20 C21 H211 109.5 ?
C20 C21 H212 109.5 ?
H211 C21 H212 109.5 ?
C20 C21 H213 109.5 ?
H211 C21 H213 109.5 ?
H212 C21 H213 109.5 ?
C23A C22 O5 126.5(5) ?
C23A C22 C23B 54.0(5) ?
O5 C22 C23B 106.36(16) ?
C23A C22 H221 105.7 ?
O5 C22 H221 105.7 ?
C23B C22 H221 147.9 ?
C23A C22 H222 105.7 ?
O5 C22 H222 105.7 ?
C23B C22 H222 64.0 ?
H221 C22 H222 106.1 ?
C23A C22 H223 55.9 ?
O5 C22 H223 103.2 ?
C23B C22 H223 108.5 ?
H221 C22 H223 64.4 ?
H222 C22 H223 151.1 ?
C23A C22 H224 123.8 ?
O5 C22 H224 109.6 ?
C23B C22 H224 115.1 ?
H221 C22 H224 51.6 ?
H222 C22 H224 55.2 ?
H223 C22 H224 113.2 ?
C22 C23A H223 48.3 ?
C22 C23A H231 109.5 ?
H223 C23A H231 138.7 ?
C22 C23A H232 109.5 ?
H223 C23A H232 111.1 ?
C22 C23A H233 109.5 ?
H223 C23A H233 63.6 ?
C22 C23B H234 109.5 ?
C22 C23B H235 109.5 ?
H234 C23B H235 109.5 ?
C22 C23B H236 109.5 ?
H234 C23B H236 109.5 ?
H235 C23B H236 109.5 ?

loop_
_geom_bond_atom_site_label_1
_geom_bond_atom_site_label_2
_geom_bond_distance
_geom_bond_publ_flag
Br C17 1.9255(12) y
P O4 1.4964(9) y
P O3 1.5762(8) y
P O5 1.5790(9) y
P C2 1.8560(11) y
O1 C1 1.3708(13) y
O1 C9 1.4199(13) y
O2 C1 1.2085(14) y
O3 C20 1.4810(14) ?
O5 C22 1.4684(17) ?
O6 C7 1.3625(13) ?
O6 H6 0.79(2) ?
C1 C2 1.5096(15) ?
C2 C3 1.5889(15) ?
C2 H21 0.963(15) ?
C3 C4 1.5146(14) ?
C3 C14 1.5452(15) ?
C3 H31 0.961(15) ?
C4 C9 1.3815(15) ?
C4 C5 1.4526(15) ?
C5 C6 1.4290(15) ?
C5 C10 1.4379(15) ?
C6 C13 1.4414(15) ?
C6 C7 1.4462(15) ?
C7 C8 1.3948(15) ?
C8 C9 1.4117(15) ?
C8 H81 0.914(17) ?
C10 C11 1.3967(17) ?
C10 H101 0.957(16) ?
C11 C12 1.4158(19) ?
C11 H111 0.949(18) ?
C12 C13 1.3863(18) ?
C12 H121 0.963(17) ?
C13 H131 0.918(18) ?
C14 C19 1.4015(16) ?
C14 C15 1.4064(15) ?
C15 C16 1.4062(17) ?
C15 H151 0.976(17) ?
C16 C17 1.3969(17) ?
C16 H161 0.961(18) ?
C17 C18 1.3935(16) ?
C18 C19 1.4112(17) ?
C18 H181 0.956(19) ?
C19 H191 0.943(16) ?
C20 C21 1.5146(19) ?
C20 H201 0.9900 ?
C20 H202 0.9900 ?
C21 H211 0.9800 ?
C21 H212 0.9800 ?
C21 H213 0.9800 ?
C22 C23A 1.259(8) ?
C22 C23B 1.530(3) ?
C22 H221 0.9900 ?
C22 H222 0.9900 ?
C22 H223 0.9700 ?
C22 H224 0.9699 ?
C23A H223 1.0758 ?
C23A H231 0.9800 ?
C23A H232 0.9800 ?
C23A H233 0.9800 ?
C23B H234 0.9800 ?
C23B H235 0.9800 ?
C23B H236 0.9800 ?

loop_
_geom_hbond_atom_site_label_D
_geom_hbond_atom_site_label_H
_geom_hbond_atom_site_label_A
_geom_hbond_site_symmetry_A
_geom_hbond_distance_DH
_geom_hbond_distance_HA
_geom_hbond_distance_DA
_geom_hbond_angle_DHA
O6 H6 O4 3_666 0.79(2) 1.95(2) 2.7370(10) 175(2)
